data_4132770
loop_
_publ_author_name
'Schmid, Matthias'
'Grossmann, Adriana S.'
'Wurst, Klaus'
'Magauer, Thomas'

_publ_section_title
;
 Total Synthesis of Salimabromide: A Tetracyclic Polyketide from a Marine
 Myxobacterium.
;
_journal_issue 27
_journal_name_full 'Journal of the American Chemical Society'
_journal_page_first 8444
_journal_page_last 8447
_journal_paper_doi 10.1021/jacs.8b06228
_journal_volume 140
_journal_year 2018
_chemical_formula_sum 'C20 H22 O3'
_chemical_formula_weight 310.37
_space_group_crystal_system monoclinic
_space_group_IT_number 7
_space_group_name_Hall 'P -2yc'
_space_group_name_H-M_alt 'P 1 c 1'
_atom_sites_solution_hydrogens geom
_audit_creation_method SHELXL-2014/7
_cell_angle_alpha 90
_cell_angle_beta 90.715(6)
_cell_angle_gamma 90
_cell_formula_units_Z 8
_cell_length_a 27.498(6)
_cell_length_b 7.6508(18)
_cell_length_c 15.583(4)
_cell_measurement_reflns_used 9925
_cell_measurement_temperature 183(2)
_cell_measurement_theta_max 24.0
_cell_measurement_theta_min 2.6
_cell_volume 3278.1(13)
_computing_cell_refinement 'Bruker SAINT-V 8.34A'
_computing_data_collection 'Bruker Apex III'
_computing_data_reduction 'Bruker SAINT-V 8.34A'
_computing_structure_refinement 'SHELXL-2014/7 (Sheldrick, 2014)'
_computing_structure_solution 'SHELXTL-XT-2014/4 (Bruker AXS, 2014)'
_diffrn_ambient_temperature 183(2)
_diffrn_detector_area_resol_mean 10.4
_diffrn_measured_fraction_theta_full 0.996
_diffrn_measured_fraction_theta_max 0.996
_diffrn_measurement_device_type 'Bruker D8 QUEST PHOTON 100'
_diffrn_measurement_method '\f and \w scans'
_diffrn_radiation_monochromator 'multi layered optics'
_diffrn_radiation_type MoK\a
_diffrn_radiation_wavelength 0.71073
_diffrn_reflns_av_R_equivalents 0.0664
_diffrn_reflns_av_unetI/netI 0.0901
_diffrn_reflns_Laue_measured_fraction_full 0.996
_diffrn_reflns_Laue_measured_fraction_max 0.996
_diffrn_reflns_limit_h_max 31
_diffrn_reflns_limit_h_min -31
_diffrn_reflns_limit_k_max 8
_diffrn_reflns_limit_k_min -8
_diffrn_reflns_limit_l_max 17
_diffrn_reflns_limit_l_min -17
_diffrn_reflns_number 26356
_diffrn_reflns_point_group_measured_fraction_full 0.949
_diffrn_reflns_point_group_measured_fraction_max 0.949
_diffrn_reflns_theta_full 24.000
_diffrn_reflns_theta_max 24.000
_diffrn_reflns_theta_min 2.222
_diffrn_source 'Incoatec Microfocus'
_exptl_absorpt_coefficient_mu 0.083
_exptl_absorpt_correction_T_max 0.972
_exptl_absorpt_correction_T_min 0.963
_exptl_absorpt_correction_type multi-scan
_exptl_absorpt_process_details 'Bruker SADABS-2014/5)'
_exptl_crystal_colour colourless
_exptl_crystal_density_diffrn 1.258
_exptl_crystal_description plate
_exptl_crystal_F_000 1328
_exptl_crystal_size_max 0.180
_exptl_crystal_size_mid 0.180
_exptl_crystal_size_min 0.060
_refine_diff_density_max 0.912
_refine_diff_density_min -0.480
_refine_diff_density_rms 0.117
_refine_ls_abs_structure_details
;
 Flack x determined using 2533 quotients [(I+)-(I-)]/[(I+)+(I-)]
 (Parsons, Flack and Wagner, Acta Cryst. B69 (2013) 249-259).
;
_refine_ls_abs_structure_Flack 0.1(10)
_refine_ls_extinction_coef 0.008(3)
_refine_ls_extinction_expression Fc^*^=kFc[1+0.001xFc^2^\l^3^/sin(2\q)]^-1/4^
_refine_ls_extinction_method 'SHELXL-2014/7 (Sheldrick 2014'
_refine_ls_goodness_of_fit_ref 1.314
_refine_ls_hydrogen_treatment constr
_refine_ls_matrix_type full
_refine_ls_number_parameters 830
_refine_ls_number_reflns 9751
_refine_ls_number_restraints 2
_refine_ls_restrained_S_all 1.314
_refine_ls_R_factor_all 0.1484
_refine_ls_R_factor_gt 0.1179
_refine_ls_shift/su_max 0.000
_refine_ls_shift/su_mean 0.000
_refine_ls_structure_factor_coef Fsqd
_refine_ls_weighting_details 'w=1/[\s^2^(Fo^2^)+(0.2000P)^2^] where P=(Fo^2^+2Fc^2^)/3'
_refine_ls_weighting_scheme calc
_refine_ls_wR_factor_gt 0.3162
_refine_ls_wR_factor_ref 0.3419
_reflns_Friedel_coverage 0.903
_reflns_Friedel_fraction_full 0.902
_reflns_Friedel_fraction_max 0.902
_reflns_number_gt 7199
_reflns_number_total 9751
_reflns_threshold_expression 'I > 2\s(I)'
_cod_data_source_file ja8b06228_si_002.cif
_cod_data_source_block 23
_cod_original_cell_volume 3278.1(14)
_cod_original_sg_symbol_H-M 'P c'
_cod_database_code 4132770
_shelx_shelxl_version_number 2014/7
_shelx_space_group_comment
;
The symmetry employed for this shelxl refinement is uniquely defined
by the following loop, which should always be used as a source of
symmetry information in preference to the above space-group names.
They are only intended as comments.
;
_shelx_estimated_absorpt_t_min 0.985
_shelx_estimated_absorpt_t_max 0.995

loop_
_space_group_symop_operation_xyz
'x, y, z'
'x, -y, z+1/2'

loop_
_atom_site_label
_atom_site_type_symbol
_atom_site_fract_x
_atom_site_fract_y
_atom_site_fract_z
_atom_site_U_iso_or_equiv
_atom_site_adp_type
_atom_site_occupancy
_atom_site_site_symmetry_order
_atom_site_calc_flag
_atom_site_refinement_flags_posn
_atom_site_refinement_flags_adp
O1 O 0.2202(3) 0.4714(10) 0.6594(6) 0.040(2) Uani 1 1 d . .
O2 O 0.3074(3) 0.8311(11) 0.6718(6) 0.040(2) Uani 1 1 d . .
O3 O 0.2469(3) 1.0199(9) 0.6360(6) 0.031(2) Uani 1 1 d . .
O4 O 0.2791(3) -0.0236(10) 0.8587(6) 0.036(2) Uani 1 1 d . .
O5 O 0.1926(2) 0.3390(11) 0.8446(6) 0.037(2) Uani 1 1 d . .
O6 O 0.2532(2) 0.5202(10) 0.8802(5) 0.0264(19) Uani 1 1 d . .
O7 O 0.7210(3) 0.5273(10) 0.3355(6) 0.040(2) Uani 1 1 d . .
O8 O 0.8077(3) 0.1634(11) 0.3271(6) 0.038(2) Uani 1 1 d . .
O9 O 0.7476(2) -0.0182(9) 0.3588(5) 0.0215(17) Uani 1 1 d . .
O10 O 0.7795(3) 1.0273(9) 0.1386(6) 0.036(2) Uani 1 1 d . .
O11 O 0.6934(3) 0.6690(11) 0.1482(6) 0.040(2) Uani 1 1 d . .
O12 O 0.7530(3) 0.4820(10) 0.1148(6) 0.036(2) Uani 1 1 d . .
C1 C 0.2106(4) 0.6251(14) 0.6418(9) 0.035(3) Uani 1 1 d . .
C2 C 0.2648(4) 0.8676(14) 0.6726(7) 0.025(3) Uani 1 1 d . .
C3 C 0.1728(4) 0.8262(15) 0.5302(9) 0.032(3) Uani 1 1 d . .
H3 H 0.1626 0.8202 0.4718 0.038 Uiso 1 1 calc R U
C4 C 0.0979(4) 0.8867(13) 0.6559(9) 0.030(3) Uani 1 1 d . .
C5 C 0.0757(4) 0.6099(14) 0.7766(9) 0.034(3) Uani 1 1 d . .
C6 C 0.0526(4) 0.8016(15) 0.6561(9) 0.035(3) Uani 1 1 d . .
H6 H 0.0284 0.8314 0.6145 0.042 Uiso 1 1 calc R U
C7 C 0.1324(4) 0.8314(13) 0.7194(9) 0.032(3) Uani 1 1 d . .
C8 C 0.1211(4) 0.6956(14) 0.7787(8) 0.029(3) Uani 1 1 d . .
H8 H 0.1448 0.6622 0.8206 0.035 Uiso 1 1 calc R U
C9 C 0.1909(4) 0.6738(14) 0.5574(8) 0.026(3) Uani 1 1 d . .
H9 H 0.1911 0.5833 0.5157 0.032 Uiso 1 1 calc R U
C10 C 0.0425(4) 0.6676(17) 0.7200(10) 0.046(4) Uani 1 1 d . .
H10 H 0.0107 0.6189 0.7215 0.056 Uiso 1 1 calc R U
C11 C 0.2227(4) 0.7669(12) 0.7107(9) 0.034(3) Uani 1 1 d . .
H11 H 0.2322 0.7124 0.7668 0.041 Uiso 1 1 calc R U
C12 C 0.1641(4) 1.0075(13) 0.5678(8) 0.027(3) Uani 1 1 d . .
C13 C 0.1960(3) 1.0388(13) 0.6524(8) 0.025(3) Uani 1 1 d . .
H13 H 0.1897 1.1591 0.6747 0.030 Uiso 1 1 calc R U
C14 C 0.1112(3) 1.0267(14) 0.5937(9) 0.034(3) Uani 1 1 d . .
C15 C 0.1837(4) 0.9042(13) 0.7222(8) 0.023(3) Uani 1 1 d . .
H15 H 0.1890 0.9607 0.7795 0.027 Uiso 1 1 calc R U
C16 C 0.0675(4) 0.4655(13) 0.8419(9) 0.032(3) Uani 1 1 d . .
H16A H 0.0401 0.3928 0.8205 0.039 Uiso 1 1 calc R U
H16B H 0.0968 0.3903 0.8426 0.039 Uiso 1 1 calc R U
C17 C 0.0996(4) 1.2070(13) 0.6352(9) 0.039(3) Uani 1 1 d . .
H17A H 0.1081 1.3009 0.5953 0.058 Uiso 1 1 calc R U
H17B H 0.0648 1.2134 0.6479 0.058 Uiso 1 1 calc R U
H17C H 0.1185 1.2202 0.6885 0.058 Uiso 1 1 calc R U
C18 C 0.0809(6) 1.0086(19) 0.5094(11) 0.055(4) Uani 1 1 d . .
H18A H 0.0901 1.1013 0.4694 0.082 Uiso 1 1 calc R U
H18B H 0.0872 0.8944 0.4833 0.082 Uiso 1 1 calc R U
H18C H 0.0462 1.0187 0.5223 0.082 Uiso 1 1 calc R U
C19 C 0.1823(4) 1.1427(14) 0.5011(9) 0.036(3) Uani 1 1 d . .
H19A H 0.2166 1.1199 0.4886 0.054 Uiso 1 1 calc R U
H19B H 0.1629 1.1325 0.4482 0.054 Uiso 1 1 calc R U
H19C H 0.1790 1.2609 0.5245 0.054 Uiso 1 1 calc R U
C20 C 0.0574(9) 0.512(2) 0.9283(15) 0.110(9) Uani 1 1 d . .
H20A H 0.0529 0.4056 0.9624 0.166 Uiso 1 1 calc R U
H20B H 0.0846 0.5798 0.9521 0.166 Uiso 1 1 calc R U
H20C H 0.0276 0.5823 0.9298 0.166 Uiso 1 1 calc R U
C21 C 0.2899(4) 0.1301(14) 0.8730(8) 0.029(3) Uani 1 1 d . .
C22 C 0.2352(4) 0.3770(14) 0.8418(7) 0.024(3) Uani 1 1 d . .
C23 C 0.3288(3) 0.3316(14) 0.9885(7) 0.023(2) Uani 1 1 d . .
H23 H 0.3394 0.3280 1.0467 0.027 Uiso 1 1 calc R U
C24 C 0.4024(4) 0.3812(17) 0.8537(8) 0.035(3) Uani 1 1 d . .
C25 C 0.4229(5) 0.1199(17) 0.7374(12) 0.056(5) Uani 1 1 d . .
C26 C 0.4487(5) 0.3034(18) 0.8519(11) 0.054(4) Uani 1 1 d . .
H26 H 0.4734 0.3409 0.8908 0.064 Uiso 1 1 calc R U
C27 C 0.3669(4) 0.3270(15) 0.7962(8) 0.029(3) Uani 1 1 d . .
C28 C 0.3778(4) 0.1998(15) 0.7380(8) 0.033(3) Uani 1 1 d . .
H28 H 0.3538 0.1653 0.6970 0.039 Uiso 1 1 calc R U
C29 C 0.3107(4) 0.1779(14) 0.9577(9) 0.031(3) Uani 1 1 d . .
H29 H 0.3115 0.0846 0.9979 0.038 Uiso 1 1 calc R U
C30 C 0.4584(4) 0.1708(19) 0.7928(11) 0.053(4) Uani 1 1 d . .
H30 H 0.4895 0.1171 0.7916 0.064 Uiso 1 1 calc R U
C31 C 0.2760(3) 0.2639(13) 0.8067(8) 0.027(3) Uani 1 1 d . .
H31 H 0.2661 0.2074 0.7513 0.032 Uiso 1 1 calc R U
C32 C 0.3348(3) 0.5068(14) 0.9451(8) 0.025(3) Uani 1 1 d . .
C33 C 0.3072(4) 0.5389(15) 0.8648(8) 0.025(3) Uani 1 1 d . .
H33 H 0.3143 0.6594 0.8436 0.031 Uiso 1 1 calc R U
C34 C 0.3921(5) 0.5281(15) 0.9204(8) 0.038(3) Uani 1 1 d . .
C35 C 0.3173(4) 0.4047(14) 0.7928(8) 0.027(3) Uani 1 1 d . .
H35 H 0.3121 0.4622 0.7358 0.032 Uiso 1 1 calc R U
C36 C 0.4334(7) -0.029(3) 0.6767(12) 0.082(6) Uani 1 1 d . .
H36A H 0.4036 -0.0542 0.6427 0.099 Uiso 1 1 calc R U
H36B H 0.4413 -0.1343 0.7109 0.099 Uiso 1 1 calc R U
C37 C 0.4009(5) 0.7097(17) 0.8801(11) 0.058(4) Uani 1 1 d . .
H37A H 0.3803 0.7230 0.8287 0.087 Uiso 1 1 calc R U
H37B H 0.3928 0.8010 0.9217 0.087 Uiso 1 1 calc R U
H37C H 0.4351 0.7205 0.8642 0.087 Uiso 1 1 calc R U
C38 C 0.4254(4) 0.5155(18) 1.0005(11) 0.044(4) Uani 1 1 d . .
H38A H 0.4209 0.4017 1.0281 0.067 Uiso 1 1 calc R U
H38B H 0.4594 0.5282 0.9835 0.067 Uiso 1 1 calc R U
H38C H 0.4170 0.6087 1.0409 0.067 Uiso 1 1 calc R U
C39 C 0.3205(5) 0.6442(16) 1.0161(9) 0.042(3) Uani 1 1 d . .
H39A H 0.3392 0.6208 1.0688 0.063 Uiso 1 1 calc R U
H39B H 0.3278 0.7624 0.9957 0.063 Uiso 1 1 calc R U
H39C H 0.2857 0.6347 1.0278 0.063 Uiso 1 1 calc R U
C40 C 0.4762(7) 0.008(3) 0.6137(17) 0.101(7) Uani 1 1 d . .
H40A H 0.4808 -0.0941 0.5765 0.151 Uiso 1 1 calc R U
H40B H 0.4683 0.1102 0.5784 0.151 Uiso 1 1 calc R U
H40C H 0.5061 0.0299 0.6467 0.151 Uiso 1 1 calc R U
C41 C 0.7120(4) 0.3722(15) 0.3527(8) 0.028(3) Uani 1 1 d . .
C42 C 0.7652(4) 0.1366(14) 0.3224(8) 0.030(3) Uani 1 1 d . .
C43 C 0.6727(3) 0.1719(13) 0.4643(7) 0.021(2) Uani 1 1 d . .
H43 H 0.6613 0.1779 0.5216 0.025 Uiso 1 1 calc R U
C44 C 0.5979(4) 0.1141(15) 0.3315(8) 0.028(3) Uani 1 1 d . .
C45 C 0.5746(4) 0.3917(15) 0.2086(10) 0.041(3) Uani 1 1 d . .
C46 C 0.5514(5) 0.201(2) 0.3301(11) 0.056(4) Uani 1 1 d . .
H46 H 0.5274 0.1701 0.3707 0.067 Uiso 1 1 calc R U
C47 C 0.6328(4) 0.1730(15) 0.2697(8) 0.029(3) Uani 1 1 d . .
C48 C 0.6211(4) 0.3035(17) 0.2098(8) 0.037(3) Uani 1 1 d . .
H48 H 0.6446 0.3352 0.1685 0.045 Uiso 1 1 calc R U
C49 C 0.6909(4) 0.3254(14) 0.4333(7) 0.026(3) Uani 1 1 d . .
H49 H 0.6894 0.4195 0.4730 0.032 Uiso 1 1 calc R U
C50 C 0.5415(5) 0.3311(16) 0.2697(11) 0.050(4) Uani 1 1 d . .
H50 H 0.5100 0.3823 0.2698 0.060 Uiso 1 1 calc R U
C51 C 0.7227(4) 0.2374(14) 0.2844(8) 0.028(3) Uani 1 1 d . .
H51 H 0.7319 0.2950 0.2294 0.034 Uiso 1 1 calc R U
C52 C 0.6675(4) -0.0066(14) 0.4225(7) 0.023(3) Uani 1 1 d . .
C53 C 0.6944(4) -0.0345(14) 0.3406(8) 0.025(3) Uani 1 1 d . .
H53 H 0.6875 -0.1551 0.3189 0.030 Uiso 1 1 calc R U
C54 C 0.6101(4) -0.0286(16) 0.3966(8) 0.032(3) Uani 1 1 d . .
C55 C 0.6839(4) 0.0960(14) 0.2689(7) 0.021(2) Uani 1 1 d . .
H55 H 0.6896 0.0388 0.2122 0.026 Uiso 1 1 calc R U
C56 C 0.5660(5) 0.5366(17) 0.1496(12) 0.056(5) Uani 1 1 d . .
H56A H 0.5918 0.6251 0.1587 0.067 Uiso 1 1 calc R U
H56B H 0.5346 0.5919 0.1640 0.067 Uiso 1 1 calc R U
C57 C 0.6010(4) -0.2028(15) 0.3520(9) 0.034(3) Uani 1 1 d . .
H57A H 0.6210 -0.2102 0.3005 0.052 Uiso 1 1 calc R U
H57B H 0.6096 -0.2985 0.3912 0.052 Uiso 1 1 calc R U
H57C H 0.5666 -0.2119 0.3357 0.052 Uiso 1 1 calc R U
C58 C 0.5801(6) -0.0161(17) 0.4743(9) 0.045(4) Uani 1 1 d . .
H58A H 0.5862 0.0963 0.5027 0.067 Uiso 1 1 calc R U
H58B H 0.5457 -0.0249 0.4582 0.067 Uiso 1 1 calc R U
H58C H 0.5887 -0.1115 0.5137 0.067 Uiso 1 1 calc R U
C59 C 0.6826(4) -0.1385(13) 0.4872(7) 0.025(3) Uani 1 1 d . .
H59A H 0.6647 -0.1189 0.5404 0.038 Uiso 1 1 calc R U
H59B H 0.6754 -0.2559 0.4653 0.038 Uiso 1 1 calc R U
H59C H 0.7176 -0.1280 0.4987 0.038 Uiso 1 1 calc R U
C60 C 0.5648(6) 0.486(2) 0.0549(12) 0.061(4) Uani 1 1 d . .
H60A H 0.5588 0.5901 0.0198 0.091 Uiso 1 1 calc R U
H60B H 0.5961 0.4339 0.0394 0.091 Uiso 1 1 calc R U
H60C H 0.5387 0.4007 0.0447 0.091 Uiso 1 1 calc R U
C61 C 0.7907(4) 0.8731(13) 0.1270(8) 0.026(3) Uani 1 1 d . .
C62 C 0.7355(3) 0.6278(14) 0.1517(8) 0.029(3) Uani 1 1 d . .
C63 C 0.8275(4) 0.6760(14) 0.0133(9) 0.035(3) Uani 1 1 d . .
H63 H 0.8373 0.6791 -0.0449 0.042 Uiso 1 1 calc R U
C64 C 0.9023(4) 0.6224(13) 0.1478(9) 0.033(3) Uani 1 1 d . .
C65 C 0.9223(4) 0.8855(15) 0.2668(9) 0.037(3) Uani 1 1 d . .
C66 C 0.9474(4) 0.6982(14) 0.1534(10) 0.040(4) Uani 1 1 d . .
H66 H 0.9723 0.6575 0.1168 0.048 Uiso 1 1 calc R U
C67 C 0.8682(4) 0.6686(13) 0.2048(9) 0.033(3) Uani 1 1 d . .
C68 C 0.8787(4) 0.8066(13) 0.2619(8) 0.027(3) Uani 1 1 d . .
H68 H 0.8538 0.8459 0.2988 0.033 Uiso 1 1 calc R U
C69 C 0.8108(4) 0.8250(13) 0.0392(8) 0.027(3) Uani 1 1 d . .
H69 H 0.8112 0.9166 -0.0019 0.033 Uiso 1 1 calc R U
C70 C 0.9577(4) 0.828(2) 0.2090(11) 0.053(4) Uani 1 1 d . .
H70 H 0.9889 0.8810 0.2092 0.064 Uiso 1 1 calc R U
C71 C 0.7758(4) 0.7341(13) 0.1902(9) 0.032(3) Uani 1 1 d . .
H71 H 0.7658 0.7871 0.2460 0.039 Uiso 1 1 calc R U
C72 C 0.8352(4) 0.4953(12) 0.0545(10) 0.034(3) Uani 1 1 d . .
C73 C 0.8053(4) 0.4648(14) 0.1357(8) 0.026(3) Uani 1 1 d . .
H73 H 0.8120 0.3451 0.1587 0.031 Uiso 1 1 calc R U
C74 C 0.8899(4) 0.4761(13) 0.0838(8) 0.029(3) Uani 1 1 d . .
C75 C 0.8162(4) 0.5986(13) 0.2038(8) 0.026(3) Uani 1 1 d . .
H75 H 0.8107 0.5417 0.2606 0.031 Uiso 1 1 calc R U
C76 C 0.9341(5) 1.0343(17) 0.3249(11) 0.052(4) Uani 1 1 d . .
H76A H 0.9048 1.1088 0.3293 0.062 Uiso 1 1 calc R U
H76B H 0.9597 1.1054 0.2977 0.062 Uiso 1 1 calc R U
C77 C 0.9015(5) 0.2931(15) 0.1259(12) 0.055(4) Uani 1 1 d . .
H77A H 0.8935 0.1998 0.0850 0.083 Uiso 1 1 calc R U
H77B H 0.9361 0.2871 0.1414 0.083 Uiso 1 1 calc R U
H77C H 0.8819 0.2786 0.1776 0.083 Uiso 1 1 calc R U
C78 C 0.9235(4) 0.4906(17) 0.0035(12) 0.050(4) Uani 1 1 d . .
H78A H 0.9155 0.3969 -0.0372 0.075 Uiso 1 1 calc R U
H78B H 0.9185 0.6042 -0.0243 0.075 Uiso 1 1 calc R U
H78C H 0.9576 0.4798 0.0217 0.075 Uiso 1 1 calc R U
C79 C 0.8180(5) 0.3550(15) -0.0177(9) 0.038(3) Uani 1 1 d . .
H79A H 0.8368 0.3728 -0.0700 0.057 Uiso 1 1 calc R U
H79B H 0.8235 0.2362 0.0038 0.057 Uiso 1 1 calc R U
H79C H 0.7833 0.3711 -0.0306 0.057 Uiso 1 1 calc R U
C80 C 0.9509(12) 0.989(3) 0.414(2) 0.21(2) Uani 1 1 d . .
H80A H 0.9576 1.0960 0.4462 0.315 Uiso 1 1 calc R U
H80B H 0.9255 0.9216 0.4428 0.315 Uiso 1 1 calc R U
H80C H 0.9806 0.9182 0.4111 0.315 Uiso 1 1 calc R U

loop_
_atom_site_aniso_label
_atom_site_aniso_U_11
_atom_site_aniso_U_22
_atom_site_aniso_U_33
_atom_site_aniso_U_23
_atom_site_aniso_U_13
_atom_site_aniso_U_12
O1 0.055(5) 0.019(4) 0.044(6) -0.010(4) 0.002(4) 0.006(4)
O2 0.033(5) 0.039(5) 0.047(6) -0.008(4) 0.006(4) 0.008(4)
O3 0.033(4) 0.019(4) 0.041(6) -0.005(4) 0.004(4) 0.002(3)
O4 0.041(5) 0.023(4) 0.043(6) -0.014(4) 0.000(4) -0.005(3)
O5 0.011(4) 0.049(5) 0.051(6) -0.007(5) 0.004(3) 0.002(3)
O6 0.014(3) 0.034(4) 0.032(5) -0.003(4) 0.011(3) 0.010(3)
O7 0.046(5) 0.023(4) 0.053(7) 0.006(4) 0.005(4) -0.008(4)
O8 0.017(4) 0.044(5) 0.052(6) -0.007(4) 0.013(4) -0.006(4)
O9 0.026(3) 0.018(4) 0.020(5) 0.004(3) 0.005(3) -0.006(3)
O10 0.051(5) 0.013(4) 0.046(6) -0.002(4) 0.018(4) 0.002(4)
O11 0.038(5) 0.036(5) 0.046(6) 0.016(4) 0.006(4) -0.006(4)
O12 0.032(4) 0.028(4) 0.047(6) 0.004(4) -0.004(4) -0.015(4)
C1 0.018(5) 0.021(6) 0.065(10) -0.002(6) 0.001(5) 0.013(5)
C2 0.028(6) 0.029(6) 0.018(7) -0.008(5) -0.013(5) 0.004(5)
C3 0.033(6) 0.025(6) 0.039(8) -0.002(6) -0.002(5) -0.005(5)
C4 0.018(5) 0.020(6) 0.053(9) -0.007(6) 0.009(5) 0.007(5)
C5 0.019(5) 0.025(6) 0.057(9) 0.001(6) 0.009(6) -0.004(5)
C6 0.021(5) 0.029(6) 0.056(9) -0.012(6) 0.010(5) 0.003(5)
C7 0.026(6) 0.013(5) 0.057(9) -0.012(6) 0.012(6) 0.005(5)
C8 0.035(6) 0.023(6) 0.029(7) -0.005(5) 0.000(5) -0.002(5)
C9 0.040(6) 0.019(6) 0.020(7) -0.015(5) 0.003(5) -0.010(5)
C10 0.027(6) 0.048(8) 0.064(11) -0.020(8) 0.011(7) -0.016(6)
C11 0.047(7) 0.010(5) 0.045(9) -0.007(6) 0.009(6) -0.004(5)
C12 0.036(6) 0.006(5) 0.040(8) -0.002(5) 0.011(6) 0.007(4)
C13 0.021(5) 0.014(5) 0.039(8) -0.001(5) -0.012(5) -0.007(4)
C14 0.006(4) 0.022(6) 0.073(11) -0.003(6) -0.005(5) -0.002(4)
C15 0.028(5) 0.012(5) 0.028(7) -0.007(5) 0.001(5) -0.010(4)
C16 0.035(6) 0.012(5) 0.050(9) 0.010(6) 0.008(6) -0.004(5)
C17 0.032(6) 0.018(6) 0.068(10) 0.001(6) 0.022(6) 0.014(5)
C18 0.068(9) 0.044(8) 0.052(11) 0.005(7) -0.001(8) 0.013(7)
C19 0.035(6) 0.020(6) 0.053(9) -0.008(6) 0.015(6) 0.006(5)
C20 0.19(2) 0.034(9) 0.11(2) 0.006(10) 0.076(18) 0.018(11)
C21 0.036(6) 0.023(6) 0.027(7) -0.002(5) 0.014(5) 0.017(5)
C22 0.036(7) 0.024(6) 0.012(6) 0.001(5) 0.000(5) 0.006(5)
C23 0.023(5) 0.032(6) 0.012(6) 0.008(5) 0.004(4) -0.001(4)
C24 0.037(7) 0.052(8) 0.016(7) -0.002(6) 0.006(5) 0.000(6)
C25 0.038(7) 0.037(7) 0.092(13) 0.017(8) 0.046(8) 0.009(6)
C26 0.039(7) 0.042(8) 0.081(13) -0.008(8) -0.005(7) 0.007(6)
C27 0.022(5) 0.036(7) 0.030(8) 0.007(6) 0.010(5) -0.001(5)
C28 0.033(6) 0.041(7) 0.024(7) -0.011(6) 0.012(5) -0.001(5)
C29 0.028(6) 0.020(6) 0.046(9) -0.002(6) -0.004(5) -0.009(5)
C30 0.025(6) 0.051(9) 0.083(13) -0.016(8) 0.005(7) -0.004(6)
C31 0.008(4) 0.028(6) 0.044(8) -0.008(6) 0.009(4) -0.007(4)
C32 0.020(5) 0.032(6) 0.022(7) -0.010(5) 0.007(5) 0.002(5)
C33 0.024(5) 0.032(6) 0.020(7) 0.008(5) 0.005(5) -0.012(5)
C34 0.066(8) 0.029(7) 0.020(7) -0.009(6) 0.027(6) -0.009(6)
C35 0.022(5) 0.030(6) 0.027(7) -0.002(5) 0.001(5) -0.014(5)
C36 0.080(12) 0.119(16) 0.049(12) -0.018(11) 0.026(10) 0.021(11)
C37 0.063(9) 0.039(8) 0.072(12) -0.007(8) 0.024(8) -0.014(7)
C38 0.009(5) 0.052(8) 0.072(11) -0.018(7) -0.020(6) 0.005(5)
C39 0.068(8) 0.028(7) 0.030(8) -0.015(6) 0.003(6) 0.009(6)
C40 0.066(10) 0.126(17) 0.11(2) -0.033(14) 0.029(12) -0.007(10)
C41 0.023(5) 0.038(7) 0.023(7) -0.002(6) 0.004(5) -0.017(5)
C42 0.047(7) 0.022(6) 0.022(7) -0.002(5) 0.015(5) -0.005(5)
C43 0.017(5) 0.030(6) 0.017(6) 0.008(5) 0.010(4) -0.003(4)
C44 0.020(5) 0.031(6) 0.033(8) -0.004(6) 0.006(5) 0.000(5)
C45 0.041(7) 0.023(6) 0.057(10) 0.001(6) -0.006(7) -0.003(5)
C46 0.033(7) 0.068(10) 0.066(11) 0.020(9) -0.004(7) -0.006(7)
C47 0.024(5) 0.040(7) 0.022(7) 0.008(6) -0.013(5) -0.008(5)
C48 0.028(6) 0.057(8) 0.027(8) 0.005(7) -0.005(5) -0.016(6)
C49 0.049(7) 0.023(6) 0.008(6) -0.009(5) 0.009(5) 0.013(5)
C50 0.032(6) 0.033(7) 0.085(13) 0.001(8) -0.011(7) 0.007(6)
C51 0.025(5) 0.040(7) 0.019(7) -0.004(6) 0.003(5) -0.005(5)
C52 0.035(6) 0.026(6) 0.008(6) -0.003(5) 0.015(5) -0.009(5)
C53 0.028(5) 0.021(6) 0.024(7) 0.001(5) 0.010(5) -0.003(5)
C54 0.021(5) 0.046(7) 0.030(8) 0.013(6) 0.003(5) -0.024(5)
C55 0.025(5) 0.029(6) 0.010(6) -0.004(5) 0.002(4) 0.001(4)
C56 0.033(7) 0.033(8) 0.100(15) 0.020(8) -0.029(8) 0.003(6)
C57 0.029(6) 0.032(6) 0.043(9) -0.008(6) 0.010(5) -0.005(5)
C58 0.084(10) 0.034(7) 0.017(8) -0.003(6) 0.010(7) 0.016(7)
C59 0.029(5) 0.021(6) 0.026(7) 0.001(5) 0.000(5) -0.003(5)
C60 0.064(9) 0.054(9) 0.065(13) -0.002(9) 0.013(9) 0.016(7)
C61 0.039(6) 0.015(6) 0.025(7) 0.001(5) 0.003(5) -0.017(5)
C62 0.007(5) 0.028(6) 0.052(9) 0.006(6) -0.003(5) 0.000(4)
C63 0.047(7) 0.017(6) 0.040(8) 0.017(6) 0.008(6) 0.004(5)
C64 0.040(7) 0.010(5) 0.049(9) 0.003(5) 0.004(6) 0.005(5)
C65 0.033(6) 0.033(7) 0.046(9) 0.002(6) -0.008(6) -0.007(5)
C66 0.022(6) 0.011(5) 0.088(12) -0.005(6) 0.010(6) -0.008(4)
C67 0.035(6) 0.010(5) 0.053(9) 0.008(6) 0.018(6) -0.001(5)
C68 0.039(6) 0.014(5) 0.028(7) 0.007(5) 0.001(5) -0.012(5)
C69 0.029(5) 0.011(5) 0.043(8) 0.009(5) 0.011(5) -0.001(4)
C70 0.026(6) 0.062(10) 0.071(12) -0.010(8) 0.006(7) -0.016(7)
C71 0.030(6) 0.017(5) 0.050(9) -0.010(6) 0.005(5) -0.006(5)
C72 0.034(6) 0.003(5) 0.066(10) -0.002(5) 0.007(6) -0.004(4)
C73 0.026(5) 0.016(6) 0.037(8) 0.012(5) 0.002(5) 0.002(4)
C74 0.048(7) 0.006(5) 0.033(8) 0.008(5) -0.002(6) -0.014(5)
C75 0.028(5) 0.013(5) 0.038(8) 0.014(5) 0.011(5) -0.004(4)
C76 0.046(7) 0.039(8) 0.071(12) 0.013(8) 0.011(8) -0.012(7)
C77 0.046(7) 0.027(7) 0.092(13) -0.017(8) -0.003(8) 0.012(6)
C78 0.018(5) 0.045(8) 0.086(13) 0.002(8) 0.015(6) 0.016(5)
C79 0.055(8) 0.023(6) 0.036(8) -0.013(6) 0.001(6) -0.012(6)
C80 0.38(5) 0.038(12) 0.21(4) -0.021(16) -0.20(4) 0.021(18)

loop_
_atom_type_symbol
_atom_type_description
_atom_type_scat_dispersion_real
_atom_type_scat_dispersion_imag
_atom_type_scat_source
C C 0.0033 0.0016 'International Tables Vol C Tables 4.2.6.8 and 6.1.1.4'
H H 0.0000 0.0000 'International Tables Vol C Tables 4.2.6.8 and 6.1.1.4'
O O 0.0106 0.0060 'International Tables Vol C Tables 4.2.6.8 and 6.1.1.4'

loop_
_geom_angle_atom_site_label_1
_geom_angle_atom_site_label_2
_geom_angle_atom_site_label_3
_geom_angle
C2 O3 C13 110.7(8)
C22 O6 C33 111.3(8)
C42 O9 C53 109.6(8)
C62 O12 C73 109.4(8)
O1 C1 C9 121.2(11)
O1 C1 C11 117.7(12)
C9 C1 C11 121.0(10)
O2 C2 O3 122.1(10)
O2 C2 C11 129.2(10)
O3 C2 C11 108.7(9)
C9 C3 C12 137.0(12)
C9 C3 H3 111.5
C12 C3 H3 111.5
C6 C4 C7 116.3(11)
C6 C4 C14 124.0(11)
C7 C4 C14 119.7(9)
C10 C5 C8 117.4(12)
C10 C5 C16 125.1(10)
C8 C5 C16 117.5(11)
C4 C6 C10 120.3(12)
C4 C6 H6 119.9
C10 C6 H6 119.9
C4 C7 C8 121.2(9)
C4 C7 C15 121.4(10)
C8 C7 C15 117.2(10)
C5 C8 C7 121.5(11)
C5 C8 H8 119.3
C7 C8 H8 119.3
C3 C9 C1 129.8(11)
C3 C9 H9 115.1
C1 C9 H9 115.1
C5 C10 C6 123.3(11)
C5 C10 H10 118.4
C6 C10 H10 118.4
C15 C11 C2 103.8(8)
C15 C11 C1 114.7(10)
C2 C11 C1 104.0(10)
C15 C11 H11 111.3
C2 C11 H11 111.3
C1 C11 H11 111.3
C14 C12 C3 110.1(9)
C14 C12 C19 115.5(9)
C3 C12 C19 107.1(10)
C14 C12 C13 106.6(10)
C3 C12 C13 111.6(9)
C19 C12 C13 106.0(9)
O3 C13 C15 106.5(8)
O3 C13 C12 111.5(10)
C15 C13 C12 111.2(8)
O3 C13 H13 109.2
C15 C13 H13 109.2
C12 C13 H13 109.2
C4 C14 C12 110.3(9)
C4 C14 C18 110.6(9)
C12 C14 C18 105.8(12)
C4 C14 C17 108.2(11)
C12 C14 C17 113.4(8)
C18 C14 C17 108.6(10)
C11 C15 C7 113.7(8)
C11 C15 C13 102.6(9)
C7 C15 C13 116.0(9)
C11 C15 H15 108.1
C7 C15 H15 108.1
C13 C15 H15 108.1
C20 C16 C5 119.0(11)
C20 C16 H16A 107.6
C5 C16 H16A 107.6
C20 C16 H16B 107.6
C5 C16 H16B 107.6
H16A C16 H16B 107.0
C14 C17 H17A 109.5
C14 C17 H17B 109.5
H17A C17 H17B 109.5
C14 C17 H17C 109.5
H17A C17 H17C 109.5
H17B C17 H17C 109.5
C14 C18 H18A 109.5
C14 C18 H18B 109.5
H18A C18 H18B 109.5
C14 C18 H18C 109.5
H18A C18 H18C 109.5
H18B C18 H18C 109.5
C12 C19 H19A 109.5
C12 C19 H19B 109.5
H19A C19 H19B 109.5
C12 C19 H19C 109.5
H19A C19 H19C 109.5
H19B C19 H19C 109.5
C16 C20 H20A 109.5
C16 C20 H20B 109.5
H20A C20 H20B 109.5
C16 C20 H20C 109.5
H20A C20 H20C 109.5
H20B C20 H20C 109.5
O4 C21 C29 119.1(11)
O4 C21 C31 117.9(11)
C29 C21 C31 122.6(10)
O5 C22 O6 122.2(9)
O5 C22 C31 126.5(10)
O6 C22 C31 110.8(8)
C29 C23 C32 130.6(11)
C29 C23 H23 114.7
C32 C23 H23 114.7
C27 C24 C26 119.6(12)
C27 C24 C34 121.0(11)
C26 C24 C34 119.5(12)
C30 C25 C28 120.6(14)
C30 C25 C36 118.4(13)
C28 C25 C36 121.1(16)
C30 C26 C24 120.0(13)
C30 C26 H26 120.0
C24 C26 H26 120.0
C28 C27 C24 119.0(10)
C28 C27 C35 118.0(11)
C24 C27 C35 123.0(11)
C27 C28 C25 121.6(13)
C27 C28 H28 119.2
C25 C28 H28 119.2
C23 C29 C21 131.6(11)
C23 C29 H29 114.2
C21 C29 H29 114.2
C25 C30 C26 119.2(12)
C25 C30 H30 120.4
C26 C30 H30 120.4
C21 C31 C22 108.9(9)
C21 C31 C35 112.4(9)
C22 C31 C35 101.3(8)
C21 C31 H31 111.3
C22 C31 H31 111.3
C35 C31 H31 111.3
C33 C32 C23 117.9(9)
C33 C32 C39 110.7(9)
C23 C32 C39 104.4(9)
C33 C32 C34 105.7(10)
C23 C32 C34 107.8(8)
C39 C32 C34 110.4(9)
C32 C33 O6 110.2(9)
C32 C33 C35 114.2(9)
O6 C33 C35 103.7(8)
C32 C33 H33 109.5
O6 C33 H33 109.5
C35 C33 H33 109.5
C38 C34 C37 106.9(11)
C38 C34 C24 112.5(11)
C37 C34 C24 110.3(10)
C38 C34 C32 111.5(10)
C37 C34 C32 110.0(10)
C24 C34 C32 105.7(9)
C27 C35 C33 114.3(9)
C27 C35 C31 112.5(9)
C33 C35 C31 102.5(8)
C27 C35 H35 109.1
C33 C35 H35 109.1
C31 C35 H35 109.1
C25 C36 C40 114.2(16)
C25 C36 H36A 108.7
C40 C36 H36A 108.7
C25 C36 H36B 108.7
C40 C36 H36B 108.7
H36A C36 H36B 107.6
C34 C37 H37A 109.5
C34 C37 H37B 109.5
H37A C37 H37B 109.5
C34 C37 H37C 109.5
H37A C37 H37C 109.5
H37B C37 H37C 109.5
C34 C38 H38A 109.5
C34 C38 H38B 109.5
H38A C38 H38B 109.5
C34 C38 H38C 109.5
H38A C38 H38C 109.5
H38B C38 H38C 109.5
C32 C39 H39A 109.5
C32 C39 H39B 109.5
H39A C39 H39B 109.5
C32 C39 H39C 109.5
H39A C39 H39C 109.5
H39B C39 H39C 109.5
C36 C40 H40A 109.5
C36 C40 H40B 109.5
H40A C40 H40B 109.5
C36 C40 H40C 109.5
H40A C40 H40C 109.5
H40B C40 H40C 109.5
O7 C41 C49 120.7(11)
O7 C41 C51 117.3(10)
C49 C41 C51 122.0(10)
O8 C42 O9 117.7(11)
O8 C42 C51 133.6(10)
O9 C42 C51 108.6(9)
C49 C43 C52 130.8(10)
C49 C43 H43 114.6
C52 C43 H43 114.6
C47 C44 C46 116.3(11)
C47 C44 C54 121.7(9)
C46 C44 C54 121.9(11)
C50 C45 C48 114.7(12)
C50 C45 C56 125.2(12)
C48 C45 C56 120.1(12)
C50 C46 C44 120.4(13)
C50 C46 H46 119.8
C44 C46 H46 119.8
C48 C47 C44 121.2(10)
C48 C47 C55 118.3(10)
C44 C47 C55 120.4(10)
C47 C48 C45 122.5(11)
C47 C48 H48 118.7
C45 C48 H48 118.7
C43 C49 C41 132.6(10)
C43 C49 H49 113.7
C41 C49 H49 113.7
C46 C50 C45 124.7(12)
C46 C50 H50 117.6
C45 C50 H50 117.6
C41 C51 C42 103.2(9)
C41 C51 C55 116.7(8)
C42 C51 C55 103.5(9)
C41 C51 H51 110.9
C42 C51 H51 110.9
C55 C51 H51 110.9
C59 C52 C53 110.3(9)
C59 C52 C43 107.2(9)
C53 C52 C43 116.7(8)
C59 C52 C54 111.0(8)
C53 C52 C54 105.1(9)
C43 C52 C54 106.5(8)
O9 C53 C52 108.7(9)
O9 C53 C55 105.1(8)
C52 C53 C55 116.1(9)
O9 C53 H53 108.9
C52 C53 H53 108.9
C55 C53 H53 108.9
C58 C54 C57 109.9(9)
C58 C54 C44 112.3(10)
C57 C54 C44 106.9(10)
C58 C54 C52 109.7(11)
C57 C54 C52 110.8(9)
C44 C54 C52 107.1(8)
C53 C55 C47 114.5(9)
C53 C55 C51 102.8(9)
C47 C55 C51 111.4(9)
C53 C55 H55 109.3
C47 C55 H55 109.3
C51 C55 H55 109.3
C45 C56 C60 114.7(13)
C45 C56 H56A 108.6
C60 C56 H56A 108.6
C45 C56 H56B 108.6
C60 C56 H56B 108.6
H56A C56 H56B 107.6
C54 C57 H57A 109.5
C54 C57 H57B 109.5
H57A C57 H57B 109.5
C54 C57 H57C 109.5
H57A C57 H57C 109.5
H57B C57 H57C 109.5
C54 C58 H58A 109.5
C54 C58 H58B 109.5
H58A C58 H58B 109.5
C54 C58 H58C 109.5
H58A C58 H58C 109.5
H58B C58 H58C 109.5
C52 C59 H59A 109.5
C52 C59 H59B 109.5
H59A C59 H59B 109.5
C52 C59 H59C 109.5
H59A C59 H59C 109.5
H59B C59 H59C 109.5
C56 C60 H60A 109.5
C56 C60 H60B 109.5
H60A C60 H60B 109.5
C56 C60 H60C 109.5
H60A C60 H60C 109.5
H60B C60 H60C 109.5
O10 C61 C71 120.5(10)
O10 C61 C69 117.1(10)
C71 C61 C69 121.3(9)
O11 C62 O12 123.2(10)
O11 C62 C71 125.8(10)
O12 C62 C71 110.8(8)
C69 C63 C72 135.1(12)
C69 C63 H63 112.4
C72 C63 H63 112.4
C67 C64 C66 118.9(12)
C67 C64 C74 118.0(10)
C66 C64 C74 122.9(11)
C68 C65 C70 116.6(12)
C68 C65 C76 124.5(12)
C70 C65 C76 118.8(11)
C70 C66 C64 122.4(12)
C70 C66 H66 118.8
C64 C66 H66 118.8
C64 C67 C68 118.2(10)
C64 C67 C75 124.1(11)
C68 C67 C75 117.1(10)
C65 C68 C67 123.4(11)
C65 C68 H68 118.3
C67 C68 H68 118.3
C63 C69 C61 128.7(11)
C63 C69 H69 115.7
C61 C69 H69 115.7
C66 C70 C65 120.2(11)
C66 C70 H70 119.9
C65 C70 H70 119.9
C62 C71 C61 109.2(10)
C62 C71 C75 102.7(8)
C61 C71 C75 111.3(9)
C62 C71 H71 111.1
C61 C71 H71 111.1
C75 C71 H71 111.1
C73 C72 C63 114.1(9)
C73 C72 C74 105.4(11)
C63 C72 C74 109.3(8)
C73 C72 C79 108.5(9)
C63 C72 C79 105.6(11)
C74 C72 C79 114.1(9)
O12 C73 C75 106.3(8)
O12 C73 C72 109.5(10)
C75 C73 C72 112.0(9)
O12 C73 H73 109.6
C75 C73 H73 109.6
C72 C73 H73 109.6
C64 C74 C78 109.8(9)
C64 C74 C72 108.9(9)
C78 C74 C72 109.4(11)
C64 C74 C77 109.6(10)
C78 C74 C77 106.1(10)
C72 C74 C77 113.0(9)
C73 C75 C67 115.2(9)
C73 C75 C71 103.0(9)
C67 C75 C71 116.2(8)
C73 C75 H75 107.3
C67 C75 H75 107.3
C71 C75 H75 107.3
C65 C76 C80 116.5(12)
C65 C76 H76A 108.2
C80 C76 H76A 108.2
C65 C76 H76B 108.2
C80 C76 H76B 108.2
H76A C76 H76B 107.3
C74 C77 H77A 109.5
C74 C77 H77B 109.5
H77A C77 H77B 109.5
C74 C77 H77C 109.5
H77A C77 H77C 109.5
H77B C77 H77C 109.5
C74 C78 H78A 109.5
C74 C78 H78B 109.5
H78A C78 H78B 109.5
C74 C78 H78C 109.5
H78A C78 H78C 109.5
H78B C78 H78C 109.5
C72 C79 H79A 109.5
C72 C79 H79B 109.5
H79A C79 H79B 109.5
C72 C79 H79C 109.5
H79A C79 H79C 109.5
H79B C79 H79C 109.5
C76 C80 H80A 109.5
C76 C80 H80B 109.5
H80A C80 H80B 109.5
C76 C80 H80C 109.5
H80A C80 H80C 109.5
H80B C80 H80C 109.5

loop_
_geom_bond_atom_site_label_1
_geom_bond_atom_site_label_2
_geom_bond_distance
O1 C1 1.236(13)
O2 C2 1.206(12)
O3 C2 1.385(13)
O3 C13 1.432(12)
O4 C21 1.232(13)
O5 C22 1.209(12)
O6 C22 1.340(13)
O6 C33 1.515(11)
O7 C41 1.243(13)
O8 C42 1.188(13)
O9 C42 1.402(13)
O9 C53 1.493(12)
O10 C61 1.233(12)
O11 C62 1.200(12)
O12 C62 1.347(14)
O12 C73 1.477(13)
C1 C9 1.463(18)
C1 C11 1.560(17)
C2 C11 1.517(16)
C3 C9 1.335(16)
C3 C12 1.526(15)
C3 H3 0.9500
C4 C6 1.406(15)
C4 C7 1.427(17)
C4 C14 1.493(17)
C5 C10 1.337(19)
C5 C8 1.410(15)
C5 C16 1.521(17)
C6 C10 1.46(2)
C6 H6 0.9500
C7 C8 1.428(17)
C7 C15 1.516(14)
C8 H8 0.9500
C9 H9 0.9500
C10 H10 0.9500
C11 C15 1.514(15)
C11 H11 1.0000
C12 C14 1.522(14)
C12 C19 1.553(17)
C12 C13 1.592(17)
C13 C15 1.539(16)
C13 H13 1.0000
C14 C18 1.55(2)
C14 C17 1.559(15)
C15 H15 1.0000
C16 C20 1.42(2)
C16 H16A 0.9900
C16 H16B 0.9900
C17 H17A 0.9800
C17 H17B 0.9800
C17 H17C 0.9800
C18 H18A 0.9800
C18 H18B 0.9800
C18 H18C 0.9800
C19 H19A 0.9800
C19 H19B 0.9800
C19 H19C 0.9800
C20 H20A 0.9800
C20 H20B 0.9800
C20 H20C 0.9800
C21 C29 1.478(18)
C21 C31 1.500(16)
C22 C31 1.523(14)
C23 C29 1.362(15)
C23 C32 1.511(15)
C23 H23 0.9500
C24 C27 1.382(17)
C24 C26 1.405(17)
C24 C34 1.560(16)
C25 C30 1.35(2)
C25 C28 1.384(16)
C25 C36 1.51(2)
C26 C30 1.40(2)
C26 H26 0.9500
C27 C28 1.365(16)
C27 C35 1.487(15)
C28 H28 0.9500
C29 H29 0.9500
C30 H30 0.9500
C31 C35 1.583(13)
C31 H31 1.0000
C32 C33 1.475(17)
C32 C39 1.579(15)
C32 C34 1.634(15)
C33 C35 1.549(16)
C33 H33 1.0000
C34 C38 1.54(2)
C34 C37 1.545(18)
C35 H35 1.0000
C36 C40 1.57(3)
C36 H36A 0.9900
C36 H36B 0.9900
C37 H37A 0.9800
C37 H37B 0.9800
C37 H37C 0.9800
C38 H38A 0.9800
C38 H38B 0.9800
C38 H38C 0.9800
C39 H39A 0.9800
C39 H39B 0.9800
C39 H39C 0.9800
C40 H40A 0.9800
C40 H40B 0.9800
C40 H40C 0.9800
C41 C49 1.435(16)
C41 C51 1.513(16)
C42 C51 1.515(16)
C43 C49 1.367(15)
C43 C52 1.519(15)
C43 H43 0.9500
C44 C47 1.440(16)
C44 C46 1.442(17)
C44 C54 1.524(17)
C45 C50 1.41(2)
C45 C48 1.444(17)
C45 C56 1.458(19)
C46 C50 1.39(2)
C46 H46 0.9500
C47 C48 1.402(16)
C47 C55 1.524(15)
C48 H48 0.9500
C49 H49 0.9500
C50 H50 0.9500
C51 C55 1.536(15)
C51 H51 1.0000
C52 C59 1.482(16)
C52 C53 1.498(15)
C52 C54 1.634(15)
C53 C55 1.523(16)
C53 H53 1.0000
C54 C58 1.477(17)
C54 C57 1.522(16)
C55 H55 1.0000
C56 C60 1.53(2)
C56 H56A 0.9900
C56 H56B 0.9900
C57 H57A 0.9800
C57 H57B 0.9800
C57 H57C 0.9800
C58 H58A 0.9800
C58 H58B 0.9800
C58 H58C 0.9800
C59 H59A 0.9800
C59 H59B 0.9800
C59 H59C 0.9800
C60 H60A 0.9800
C60 H60B 0.9800
C60 H60C 0.9800
C61 C71 1.510(16)
C61 C69 1.527(17)
C62 C71 1.494(15)
C63 C69 1.295(15)
C63 C72 1.537(15)
C63 H63 0.9500
C64 C67 1.347(17)
C64 C66 1.372(16)
C64 C74 1.534(17)
C65 C68 1.342(15)
C65 C70 1.404(19)
C65 C76 1.49(2)
C66 C70 1.346(19)
C66 H66 0.9500
C67 C68 1.409(16)
C67 C75 1.525(14)
C68 H68 0.9500
C69 H69 0.9500
C70 H70 0.9500
C71 C75 1.534(15)
C71 H71 1.0000
C72 C73 1.535(18)
C72 C74 1.575(16)
C72 C79 1.621(17)
C73 C75 1.502(17)
C73 H73 1.0000
C74 C78 1.569(19)
C74 C77 1.577(17)
C75 H75 1.0000
C76 C80 1.50(3)
C76 H76A 0.9900
C76 H76B 0.9900
C77 H77A 0.9800
C77 H77B 0.9800
C77 H77C 0.9800
C78 H78A 0.9800
C78 H78B 0.9800
C78 H78C 0.9800
C79 H79A 0.9800
C79 H79B 0.9800
C79 H79C 0.9800
C80 H80A 0.9800
C80 H80B 0.9800
C80 H80C 0.9800

loop_
_geom_torsion_atom_site_label_1
_geom_torsion_atom_site_label_2
_geom_torsion_atom_site_label_3
_geom_torsion_atom_site_label_4
_geom_torsion
C13 O3 C2 O2 -174.9(11)
C13 O3 C2 C11 4.9(12)
C7 C4 C6 C10 1.3(16)
C14 C4 C6 C10 -179.3(11)
C6 C4 C7 C8 0.7(16)
C14 C4 C7 C8 -178.7(10)
C6 C4 C7 C15 175.9(10)
C14 C4 C7 C15 -3.6(16)
C10 C5 C8 C7 -3.8(17)
C16 C5 C8 C7 179.3(10)
C4 C7 C8 C5 0.5(16)
C15 C7 C8 C5 -174.9(10)
C12 C3 C9 C1 0(2)
O1 C1 C9 C3 170.8(11)
C11 C1 C9 C3 -12.8(18)
C8 C5 C10 C6 6.0(19)
C16 C5 C10 C6 -177.4(12)
C4 C6 C10 C5 -4.9(19)
O2 C2 C11 C15 158.9(12)
O3 C2 C11 C15 -20.8(12)
O2 C2 C11 C1 -80.8(15)
O3 C2 C11 C1 99.5(10)
O1 C1 C11 C15 -137.3(11)
C9 C1 C11 C15 46.1(14)
O1 C1 C11 C2 110.0(12)
C9 C1 C11 C2 -66.6(12)
C9 C3 C12 C14 -99.2(16)
C9 C3 C12 C19 134.5(14)
C9 C3 C12 C13 18.9(18)
C2 O3 C13 C15 13.0(11)
C2 O3 C13 C12 -108.4(10)
C14 C12 C13 O3 178.7(8)
C3 C12 C13 O3 58.5(11)
C19 C12 C13 O3 -57.8(10)
C14 C12 C13 C15 60.1(10)
C3 C12 C13 C15 -60.1(12)
C19 C12 C13 C15 -176.4(8)
C6 C4 C14 C12 -142.0(11)
C7 C4 C14 C12 37.4(15)
C6 C4 C14 C18 -25.3(15)
C7 C4 C14 C18 154.1(11)
C6 C4 C14 C17 93.5(13)
C7 C4 C14 C17 -87.1(12)
C3 C12 C14 C4 56.9(14)
C19 C12 C14 C4 178.4(10)
C13 C12 C14 C4 -64.2(11)
C3 C12 C14 C18 -62.7(13)
C19 C12 C14 C18 58.8(12)
C13 C12 C14 C18 176.2(9)
C3 C12 C14 C17 178.4(11)
C19 C12 C14 C17 -60.1(15)
C13 C12 C14 C17 57.2(13)
C2 C11 C15 C7 153.0(10)
C1 C11 C15 C7 40.2(14)
C2 C11 C15 C13 27.0(11)
C1 C11 C15 C13 -85.8(11)
C4 C7 C15 C11 -119.1(12)
C8 C7 C15 C11 56.2(14)
C4 C7 C15 C13 -0.5(15)
C8 C7 C15 C13 174.8(9)
O3 C13 C15 C11 -25.1(11)
C12 C13 C15 C11 96.5(10)
O3 C13 C15 C7 -149.6(9)
C12 C13 C15 C7 -28.0(12)
C10 C5 C16 C20 -100(2)
C8 C5 C16 C20 76.7(18)
C33 O6 C22 O5 -178.7(10)
C33 O6 C22 C31 8.8(12)
C27 C24 C26 C30 -1(2)
C34 C24 C26 C30 179.6(13)
C26 C24 C27 C28 -0.7(19)
C34 C24 C27 C28 179.0(10)
C26 C24 C27 C35 -178.9(12)
C34 C24 C27 C35 0.8(18)
C24 C27 C28 C25 2.3(18)
C35 C27 C28 C25 -179.4(11)
C30 C25 C28 C27 -3(2)
C36 C25 C28 C27 175.9(14)
C32 C23 C29 C21 -1(2)
O4 C21 C29 C23 174.6(11)
C31 C21 C29 C23 -12.6(18)
C28 C25 C30 C26 1(2)
C36 C25 C30 C26 -177.4(15)
C24 C26 C30 C25 1(2)
O4 C21 C31 C22 109.5(11)
C29 C21 C31 C22 -63.4(12)
O4 C21 C31 C35 -139.1(10)
C29 C21 C31 C35 48.0(13)
O5 C22 C31 C21 -79.2(14)
O6 C22 C31 C21 93.0(10)
O5 C22 C31 C35 162.2(11)
O6 C22 C31 C35 -25.7(12)
C29 C23 C32 C33 17.1(16)
C29 C23 C32 C39 140.4(12)
C29 C23 C32 C34 -102.3(13)
C23 C32 C33 O6 58.8(12)
C39 C32 C33 O6 -61.2(12)
C34 C32 C33 O6 179.3(8)
C23 C32 C33 C35 -57.4(12)
C39 C32 C33 C35 -177.4(9)
C34 C32 C33 C35 63.1(11)
C22 O6 C33 C32 -110.1(10)
C22 O6 C33 C35 12.5(11)
C27 C24 C34 C38 155.0(12)
C26 C24 C34 C38 -25.3(16)
C27 C24 C34 C37 -85.8(15)
C26 C24 C34 C37 93.9(15)
C27 C24 C34 C32 33.0(15)
C26 C24 C34 C32 -147.3(12)
C33 C32 C34 C38 174.5(10)
C23 C32 C34 C38 -58.6(12)
C39 C32 C34 C38 54.8(13)
C33 C32 C34 C37 56.1(13)
C23 C32 C34 C37 -177.0(10)
C39 C32 C34 C37 -63.7(14)
C33 C32 C34 C24 -62.9(12)
C23 C32 C34 C24 64.0(12)
C39 C32 C34 C24 177.4(10)
C28 C27 C35 C33 176.2(10)
C24 C27 C35 C33 -5.6(16)
C28 C27 C35 C31 59.8(14)
C24 C27 C35 C31 -122.0(12)
C32 C33 C35 C27 -29.2(13)
O6 C33 C35 C27 -149.1(9)
C32 C33 C35 C31 92.9(10)
O6 C33 C35 C31 -27.1(10)
C21 C31 C35 C27 38.5(13)
C22 C31 C35 C27 154.5(10)
C21 C31 C35 C33 -84.7(10)
C22 C31 C35 C33 31.3(11)
C30 C25 C36 C40 -61(2)
C28 C25 C36 C40 120.3(18)
C53 O9 C42 O8 -175.7(10)
C53 O9 C42 C51 4.7(11)
C47 C44 C46 C50 2(2)
C54 C44 C46 C50 -179.9(13)
C46 C44 C47 C48 -2.3(17)
C54 C44 C47 C48 179.6(11)
C46 C44 C47 C55 176.8(11)
C54 C44 C47 C55 -1.4(17)
C44 C47 C48 C45 2.8(18)
C55 C47 C48 C45 -176.3(11)
C50 C45 C48 C47 -2.6(18)
C56 C45 C48 C47 174.8(13)
C52 C43 C49 C41 -1(2)
O7 C41 C49 C43 171.6(12)
C51 C41 C49 C43 -6.7(19)
C44 C46 C50 C45 -2(2)
C48 C45 C50 C46 2(2)
C56 C45 C50 C46 -174.9(15)
O7 C41 C51 C42 110.9(11)
C49 C41 C51 C42 -70.7(12)
O7 C41 C51 C55 -136.3(11)
C49 C41 C51 C55 42.1(15)
O8 C42 C51 C41 -80.4(15)
O9 C42 C51 C41 99.2(10)
O8 C42 C51 C55 157.5(13)
O9 C42 C51 C55 -22.9(11)
C49 C43 C52 C59 137.2(11)
C49 C43 C52 C53 13.1(17)
C49 C43 C52 C54 -103.8(12)
C42 O9 C53 C52 -109.2(9)
C42 O9 C53 C55 15.8(11)
C59 C52 C53 O9 -59.7(11)
C43 C52 C53 O9 62.9(12)
C54 C52 C53 O9 -179.5(8)
C59 C52 C53 C55 -177.9(9)
C43 C52 C53 C55 -55.3(14)
C54 C52 C53 C55 62.3(11)
C47 C44 C54 C58 154.8(11)
C46 C44 C54 C58 -23.2(17)
C47 C44 C54 C57 -84.6(12)
C46 C44 C54 C57 97.4(14)
C47 C44 C54 C52 34.3(15)
C46 C44 C54 C52 -143.8(12)
C59 C52 C54 C58 56.8(12)
C53 C52 C54 C58 176.0(10)
C43 C52 C54 C58 -59.7(11)
C59 C52 C54 C57 -64.9(12)
C53 C52 C54 C57 54.4(11)
C43 C52 C54 C57 178.7(9)
C59 C52 C54 C44 178.9(9)
C53 C52 C54 C44 -61.9(11)
C43 C52 C54 C44 62.5(11)
O9 C53 C55 C47 -149.9(9)
C52 C53 C55 C47 -29.8(14)
O9 C53 C55 C51 -29.0(10)
C52 C53 C55 C51 91.1(10)
C48 C47 C55 C53 175.5(10)
C44 C47 C55 C53 -3.6(15)
C48 C47 C55 C51 59.4(14)
C44 C47 C55 C51 -119.7(11)
C41 C51 C55 C53 -81.3(11)
C42 C51 C55 C53 31.3(10)
C41 C51 C55 C47 41.7(13)
C42 C51 C55 C47 154.3(9)
C50 C45 C56 C60 -115.9(17)
C48 C45 C56 C60 67.0(16)
C73 O12 C62 O11 -176.6(11)
C73 O12 C62 C71 7.9(13)
C67 C64 C66 C70 -6(2)
C74 C64 C66 C70 179.1(13)
C66 C64 C67 C68 6.8(18)
C74 C64 C67 C68 -178.0(10)
C66 C64 C67 C75 178.0(11)
C74 C64 C67 C75 -6.8(17)
C70 C65 C68 C67 2.3(19)
C76 C65 C68 C67 178.4(12)
C64 C67 C68 C65 -5.3(18)
C75 C67 C68 C65 -177.1(11)
C72 C63 C69 C61 -1(2)
O10 C61 C69 C63 175.8(12)
C71 C61 C69 C63 -16.2(18)
C64 C66 C70 C65 3(2)
C68 C65 C70 C66 -1(2)
C76 C65 C70 C66 -177.4(13)
O11 C62 C71 C61 -79.7(15)
O12 C62 C71 C61 95.6(11)
O11 C62 C71 C75 162.1(12)
O12 C62 C71 C75 -22.6(13)
O10 C61 C71 C62 106.2(12)
C69 C61 C71 C62 -61.4(13)
O10 C61 C71 C75 -141.1(11)
C69 C61 C71 C75 51.2(14)
C69 C63 C72 C73 19(2)
C69 C63 C72 C74 -98.5(16)
C69 C63 C72 C79 138.3(15)
C62 O12 C73 C75 10.6(12)
C62 O12 C73 C72 -110.6(10)
C63 C72 C73 O12 59.5(12)
C74 C72 C73 O12 179.4(8)
C79 C72 C73 O12 -57.9(11)
C63 C72 C73 C75 -58.2(13)
C74 C72 C73 C75 61.7(10)
C79 C72 C73 C75 -175.6(9)
C67 C64 C74 C78 158.0(11)
C66 C64 C74 C78 -27.0(16)
C67 C64 C74 C72 38.2(14)
C66 C64 C74 C72 -146.8(12)
C67 C64 C74 C77 -85.8(13)
C66 C64 C74 C77 89.2(14)
C73 C72 C74 C64 -64.3(10)
C63 C72 C74 C64 58.7(13)
C79 C72 C74 C64 176.7(10)
C73 C72 C74 C78 175.6(9)
C63 C72 C74 C78 -61.3(12)
C79 C72 C74 C78 56.6(12)
C73 C72 C74 C77 57.6(12)
C63 C72 C74 C77 -179.3(12)
C79 C72 C74 C77 -61.3(15)
O12 C73 C75 C67 -151.2(9)
C72 C73 C75 C67 -31.6(13)
O12 C73 C75 C71 -23.6(11)
C72 C73 C75 C71 96.0(10)
C64 C67 C75 C73 2.6(16)
C68 C67 C75 C73 173.9(10)
C64 C67 C75 C71 -118.0(13)
C68 C67 C75 C71 53.3(15)
C62 C71 C75 C73 27.2(11)
C61 C71 C75 C73 -89.5(10)
C62 C71 C75 C67 154.2(11)
C61 C71 C75 C67 37.5(14)
C68 C65 C76 C80 87(2)
C70 C65 C76 C80 -97(2)
